data_2008112
loop_
_publ_author_name
'Chandramohan, Kattamuri'
'Ravikumar, Krishnan'

_publ_section_title
;
 A nimesulide intermediate
;
_journal_issue 1
_journal_name_full 'Acta Crystallographica Section C'
_journal_page_first IUC9800078
_journal_paper_doi 10.1107/S0108270199099916
_journal_volume 55
_journal_year 1999
_chemical_formula_moiety 'C13 H13 N O3 S'
_chemical_formula_sum 'C13 H13 N O3 S'
_chemical_formula_weight 263.30
_chemical_name_systematic
;
 2-phenoxymethanesulfonanilide
;
_space_group_IT_number 2
_symmetry_cell_setting triclinic
_symmetry_space_group_name_Hall '-P 1'
_symmetry_space_group_name_H-M 'P -1'
_cell_angle_alpha 101.140(10)
_cell_angle_beta 100.950(10)
_cell_angle_gamma 102.780(10)
_cell_formula_units_Z 2
_cell_length_a 8.1460(10)
_cell_length_b 8.9270(10)
_cell_length_c 9.2900(10)
_cell_measurement_reflns_used 25
_cell_measurement_temperature 293(2)
_cell_measurement_theta_max 15
_cell_measurement_theta_min 6
_cell_volume 627.01(13)
_computing_cell_refinement 'SHELXTL-Plus (Sheldrick, 1991)'
_computing_data_collection 'P3 Diffractometer Program (Siemens, 1991)'
_computing_data_reduction SHELXTL-Plus
_computing_molecular_graphics SHELXTL-Plus
_computing_publication_material SHELXL93
_computing_structure_refinement 'SHELXL93 (Sheldrick, 1993)'
_computing_structure_solution SHELXTL-Plus
_diffrn_ambient_temperature 293(2)
_diffrn_measurement_device 'Siemens R3m/V'
_diffrn_measurement_method \w/2\q
_diffrn_radiation_monochromator graphite
_diffrn_radiation_source 'fine-focus sealed tube'
_diffrn_radiation_type MoK\a
_diffrn_radiation_wavelength 0.71073
_diffrn_reflns_av_R_equivalents 0.018
_diffrn_reflns_av_sigmaI/netI 0.0283
_diffrn_reflns_limit_h_max 10
_diffrn_reflns_limit_h_min 0
_diffrn_reflns_limit_k_max 10
_diffrn_reflns_limit_k_min -11
_diffrn_reflns_limit_l_max 11
_diffrn_reflns_limit_l_min -11
_diffrn_reflns_number 2669
_diffrn_reflns_theta_max 26.05
_diffrn_reflns_theta_min 2.30
_diffrn_standards_decay_% <=1
_diffrn_standards_interval_count 98
_diffrn_standards_number 2
_exptl_absorpt_coefficient_mu 0.257
_exptl_absorpt_correction_type none
_exptl_crystal_colour colorless
_exptl_crystal_density_diffrn 1.395
_exptl_crystal_density_method 'not measured'
_exptl_crystal_description 'Transparent cube'
_exptl_crystal_F_000 276
_exptl_crystal_size_max 0.16
_exptl_crystal_size_mid 0.16
_exptl_crystal_size_min 0.16
_refine_diff_density_max 0.204
_refine_diff_density_min -0.156
_refine_ls_extinction_coef 0.160(10)
_refine_ls_extinction_method SHELXL93
_refine_ls_goodness_of_fit_all 1.036
_refine_ls_goodness_of_fit_obs 1.060
_refine_ls_hydrogen_treatment constr
_refine_ls_matrix_type full
_refine_ls_number_parameters 164
_refine_ls_number_reflns 2481
_refine_ls_number_restraints 0
_refine_ls_restrained_S_all 1.036
_refine_ls_restrained_S_obs 1.060
_refine_ls_R_factor_all 0.051
_refine_ls_R_factor_obs 0.040
_refine_ls_shift/esd_max -0.002
_refine_ls_shift/esd_mean 0.000
_refine_ls_structure_factor_coef Fsqd
_refine_ls_weighting_details 'w = 1/[\s^2^(Fo^2^)+(0.0620P)^2^+0.2251P] where P = (Fo^2^+2Fc^2^)/3'
_refine_ls_weighting_scheme calc
_refine_ls_wR_factor_all 0.116
_refine_ls_wR_factor_obs 0.108
_reflns_number_observed 2077
_reflns_number_total 2481
_reflns_observed_criterion I>2\s(I)
_cod_data_source_file qb0069.cif
_cod_data_source_block qb0069
_cod_depositor_comments
;
The following automatic conversions were performed:
'_symmetry_cell_setting' value 'Triclinic' changed to 'triclinic'
according to '/home/saulius/struct/CIF-dictionaries/cif_core.dic'
dictionary named 'cif_core.dic' version 2.4.1 from 2010-06-29.

Automatic conversion script
Id: cif_fix_enum 1527 2010-12-29 10:47:43Z saulius 

The following automatic conversions were performed:

'_refine_ls_weighting_scheme' value 'calc w =
1/[\s^2^(Fo^2^)+(0.0620P)^2^+0.2251P] where P = (Fo^2^+2Fc^2^)/3' was
changed to 'calc'. New tag '_refine_ls_weighting_details' was
created. The value of the new tag was set to 'w =
1/[\s^2^(Fo^2^)+(0.0620P)^2^+0.2251P] where P = (Fo^2^+2Fc^2^)/3'.

Automatic conversion script
Id: cif_fix_values 3143 2015-03-26 13:38:13Z robertas 
;
_cod_original_cell_volume 627.00(10)
_cod_database_code 2008112

loop_
_symmetry_equiv_pos_as_xyz
'x, y, z'
'-x, -y, -z'

loop_
_atom_site_aniso_label
_atom_site_aniso_U_11
_atom_site_aniso_U_22
_atom_site_aniso_U_33
_atom_site_aniso_U_12
_atom_site_aniso_U_13
_atom_site_aniso_U_23
S 0.0433(3) 0.0326(3) 0.0355(3) 0.0083(2) 0.0071(2) 0.0088(2)
N 0.0437(10) 0.0346(9) 0.0334(8) 0.0083(7) 0.0110(7) 0.0103(7)
O1 0.0388(8) 0.0389(8) 0.0626(10) 0.0023(6) -0.0017(7) 0.0228(7)
O2 0.0670(10) 0.0396(8) 0.0474(9) 0.0152(7) 0.0118(8) 0.0187(7)
O3 0.0588(10) 0.0418(8) 0.0453(9) 0.0078(7) -0.0021(8) 0.0009(7)
C1 0.0479(13) 0.0438(12) 0.0505(13) 0.0135(10) 0.0123(10) 0.0063(10)
C2 0.0447(13) 0.0577(14) 0.066(2) 0.0088(11) 0.0212(12) 0.0147(12)
C3 0.0472(13) 0.0451(12) 0.0599(14) -0.0005(10) 0.0084(11) 0.0138(11)
C4 0.065(2) 0.0378(12) 0.067(2) 0.0090(11) 0.0196(13) 0.0039(11)
C5 0.0512(13) 0.0463(12) 0.069(2) 0.0123(10) 0.0268(12) 0.0112(11)
C6 0.0361(10) 0.0346(10) 0.0431(11) 0.0056(8) 0.0035(9) 0.0151(8)
C7 0.0366(10) 0.0368(10) 0.0347(10) 0.0097(8) 0.0084(8) 0.0105(8)
C8 0.0490(12) 0.0411(11) 0.0490(12) 0.0118(10) 0.0111(10) 0.0184(10)
C9 0.0556(14) 0.0497(13) 0.0460(12) 0.0239(11) 0.0059(10) 0.0169(10)
C10 0.0443(12) 0.0568(14) 0.0469(12) 0.0202(10) 0.0006(10) 0.0077(11)
C11 0.0386(11) 0.0432(11) 0.0447(12) 0.0086(9) 0.0074(9) 0.0038(9)
C12 0.0390(10) 0.0341(10) 0.0313(9) 0.0113(8) 0.0100(8) 0.0069(8)
C13 0.0521(14) 0.065(2) 0.0568(14) 0.0189(12) 0.0214(12) 0.0168(12)

loop_
_atom_site_label
_atom_site_fract_x
_atom_site_fract_y
_atom_site_fract_z
_atom_site_U_iso_or_equiv
_atom_site_thermal_displace_type
_atom_site_calc_flag
_atom_site_refinement_flags
_atom_site_occupancy
_atom_site_disorder_group
_atom_site_type_symbol
S 0.05903(7) 0.58633(6) 0.26066(6) 0.0377(2) Uani d . 1 . S
N 0.1093(2) 0.4278(2) 0.1847(2) 0.0371(4) Uani d . 1 . N
H0A 0.1102 0.4075 0.0862 0.080 Uiso d R 1 . H
O1 -0.1320(2) 0.1599(2) 0.1693(2) 0.0486(4) Uani d . 1 . O
O2 0.0399(2) 0.6717(2) 0.1448(2) 0.0503(4) Uani d . 1 . O
O3 0.1836(2) 0.6620(2) 0.4003(2) 0.0531(4) Uani d . 1 . O
C1 -0.3990(3) 0.0271(3) 0.2121(3) 0.0479(5) Uani d . 1 . C
H1A -0.4031 0.1257 0.2728 0.080 Uiso d R 1 . H
C2 -0.5316(3) -0.1088(3) 0.1868(3) 0.0560(6) Uani d . 1 . C
H2B -0.6275 -0.1039 0.2321 0.080 Uiso d R 1 . H
C3 -0.5256(3) -0.2503(3) 0.1005(3) 0.0534(6) Uani d . 1 . C
H3B -0.6190 -0.3438 0.0832 0.080 Uiso d R 1 . H
C4 -0.3878(3) -0.2559(3) 0.0376(3) 0.0580(6) Uani d . 1 . C
H4A -0.3828 -0.3539 -0.0234 0.080 Uiso d R 1 . H
C5 -0.2539(3) -0.1200(3) 0.0609(3) 0.0542(6) Uani d . 1 . C
H5A -0.1568 -0.1224 0.0168 0.080 Uiso d R 1 . H
C6 -0.2620(3) 0.0187(2) 0.1485(2) 0.0386(5) Uani d . 1 . C
C7 0.0271(3) 0.1787(2) 0.2627(2) 0.0358(4) Uani d . 1 . C
C8 0.0686(3) 0.0706(3) 0.3433(3) 0.0455(5) Uani d . 1 . C
H8A -0.0158 -0.0268 0.3344 0.080 Uiso d R 1 . H
C9 0.2340(3) 0.1031(3) 0.4339(3) 0.0490(6) Uani d . 1 . C
H9A 0.2625 0.0294 0.4908 0.080 Uiso d R 1 . H
C10 0.3574(3) 0.2410(3) 0.4439(3) 0.0505(6) Uani d . 1 . C
H10A 0.4715 0.2634 0.5082 0.080 Uiso d R 1 . H
C11 0.3165(3) 0.3482(3) 0.3621(2) 0.0439(5) Uani d . 1 . C
H11A 0.4036 0.4429 0.3681 0.080 Uiso d R 1 . H
C12 0.1513(3) 0.3192(2) 0.2725(2) 0.0345(4) Uani d . 1 . C
C13 -0.1435(3) 0.5254(3) 0.3009(3) 0.0560(6) Uani d . 1 . C
H13A -0.1768 0.6163 0.3467 0.080 Uiso d R 1 . H
H13B -0.2285 0.4683 0.2089 0.080 Uiso d R 1 . H
H13C -0.1359 0.4577 0.3693 0.080 Uiso d R 1 . H

loop_
_atom_type_symbol
_atom_type_description
_atom_type_scat_dispersion_real
_atom_type_scat_dispersion_imag
_atom_type_scat_source
C C 0.0033 0.0016 'International Tables Vol C Tables 4.2.6.8 and 6.1.1.4'
H H 0.0000 0.0000 'International Tables Vol C Tables 4.2.6.8 and 6.1.1.4'
N N 0.0061 0.0033 'International Tables Vol C Tables 4.2.6.8 and 6.1.1.4'
O O 0.0106 0.0060 'International Tables Vol C Tables 4.2.6.8 and 6.1.1.4'
S S 0.1246 0.1234 'International Tables Vol C Tables 4.2.6.8 and 6.1.1.4'

loop_
_geom_angle_atom_site_label_1
_geom_angle_atom_site_label_2
_geom_angle_atom_site_label_3
_geom_angle
_geom_angle_publ_flag
O3 S O2 118.96(10) no
O3 S N 108.05(10) no
O2 S N 105.55(9) no
O3 S C13 107.87(12) no
O2 S C13 108.39(11) no
N S C13 107.51(11) no
C12 N S 120.98(13) no
C7 O1 C6 118.1(2) no
C6 C1 C2 118.7(2) no
C3 C2 C1 120.8(2) no
C4 C3 C2 119.5(2) no
C3 C4 C5 120.4(2) no
C6 C5 C4 118.9(2) no
C5 C6 C1 121.7(2) no
C5 C6 O1 120.3(2) no
C1 C6 O1 117.9(2) no
O1 C7 C8 124.8(2) no
O1 C7 C12 114.6(2) no
C8 C7 C12 120.6(2) no
C9 C8 C7 119.3(2) no
C10 C9 C8 120.5(2) no
C9 C10 C11 120.2(2) no
C12 C11 C10 120.3(2) no
C11 C12 C7 119.1(2) no
C11 C12 N 120.6(2) no
C7 C12 N 120.3(2) no

loop_
_geom_bond_atom_site_label_1
_geom_bond_atom_site_label_2
_geom_bond_site_symmetry_2
_geom_bond_distance
_geom_bond_publ_flag
S O3 . 1.424(2) no
S O2 . 1.438(2) no
S N . 1.627(2) no
S C13 . 1.753(2) no
N C12 . 1.438(2) no
O1 C7 . 1.371(2) no
O1 C6 . 1.409(2) no
C1 C6 . 1.368(3) no
C1 C2 . 1.381(3) no
C2 C3 . 1.376(3) no
C3 C4 . 1.366(4) no
C4 C5 . 1.389(3) no
C5 C6 . 1.366(3) no
C7 C8 . 1.390(3) no
C7 C12 . 1.402(3) no
C8 C9 . 1.382(3) no
C9 C10 . 1.381(4) no
C10 C11 . 1.390(3) no
C11 C12 . 1.381(3) no

loop_
_geom_torsion_atom_site_label_1
_geom_torsion_atom_site_label_2
_geom_torsion_atom_site_label_3
_geom_torsion_atom_site_label_4
_geom_torsion
_geom_torsion_publ_flag
O3 S N C12 47.0(2) no
O2 S N C12 175.27(15) no
C13 S N C12 -69.2(2) no
C6 C1 C2 C3 0.6(4) no
C1 C2 C3 C4 -0.9(4) no
C2 C3 C4 C5 0.3(4) no
C3 C4 C5 C6 0.5(4) no
C4 C5 C6 C1 -0.7(4) no
C4 C5 C6 O1 -177.4(2) no
C2 C1 C6 C5 0.2(3) no
C2 C1 C6 O1 176.9(2) no
C7 O1 C6 C5 -74.1(3) no
C7 O1 C6 C1 109.1(2) no
C6 O1 C7 C8 -2.3(3) no
C6 O1 C7 C12 177.4(2) no
O1 C7 C8 C9 180.0(2) no
C12 C7 C8 C9 0.3(3) no
C7 C8 C9 C10 -0.4(4) no
C8 C9 C10 C11 -0.4(4) no
C9 C10 C11 C12 1.3(3) no
C10 C11 C12 C7 -1.5(3) no
C10 C11 C12 N -178.5(2) no
O1 C7 C12 C11 -179.1(2) no
C8 C7 C12 C11 0.7(3) no
O1 C7 C12 N -2.0(3) no
C8 C7 C12 N 177.8(2) no
S N C12 C11 -82.6(2) no
S N C12 C7 100.4(2) no

loop_
_cod_related_entry_id
_cod_related_entry_database
_cod_related_entry_code
1 ChemSpider 93858
